data_2230094
loop_
_publ_author_name
'Jasinski, Jerry P.'
'Braley, Adam N.'
'Chidan Kumar, C. S.'
'Yathirajan, H. S.'
'Mayekar, A. N.'

_publ_section_title
;
 (<i>E</i>)-1-(2,4-Dinitrophenyl)-2-(2-fluorobenzylidene)hydrazine
;
_journal_coeditor_code NG5151
_journal_issue 5
_journal_name_full 'Acta Crystallographica Section E'
_journal_page_first o1200
_journal_page_last o1201
_journal_paper_doi 10.1107/S1600536811014383
_journal_volume 67
_journal_year 2011
_chemical_formula_iupac 'C13 H9 F N4 O4'
_chemical_formula_moiety 'C13 H9 F N4 O4'
_chemical_formula_sum 'C13 H9 F N4 O4'
_chemical_formula_weight 304.24
_chemical_name_systematic
;
(<i>E</i>)-1-(2,4-Dinitrophenyl)-2-(2-fluorobenzylidene)hydrazine
;
_space_group_IT_number 2
_symmetry_cell_setting triclinic
_symmetry_space_group_name_Hall '-P 1'
_symmetry_space_group_name_H-M 'P -1'
_atom_sites_solution_hydrogens geom
_atom_sites_solution_primary direct
_atom_sites_solution_secondary difmap
_cell_angle_alpha 88.614(7)
_cell_angle_beta 80.544(8)
_cell_angle_gamma 71.368(10)
_cell_formula_units_Z 2
_cell_length_a 7.0961(8)
_cell_length_b 8.2714(9)
_cell_length_c 11.7230(8)
_cell_measurement_reflns_used 3528
_cell_measurement_temperature 173(2)
_cell_measurement_theta_max 32.1479
_cell_measurement_theta_min 3.0655
_cell_volume 642.86(12)
_computing_cell_refinement '<i>CrysAlis PRO</i> (Oxford Diffraction, 2007)'
_computing_data_collection '<i>CrysAlis PRO</i> (Oxford Diffraction, 2007)'
_computing_data_reduction '<i>CrysAlis RED</i> (Oxford Diffraction, 2007)'
_computing_molecular_graphics '<i>SHELXTL</i> (Sheldrick, 2008)'
_computing_publication_material '<i>SHELXTL</i> (Sheldrick, 2008)'
_computing_structure_refinement '<i>SHELXL97</i> (Sheldrick, 2008)'
_computing_structure_solution '<i>SHELXS97</i> (Sheldrick, 2008)'
_diffrn_ambient_temperature 173(2)
_diffrn_detector_area_resol_mean 16.1500
_diffrn_measured_fraction_theta_full 0.996
_diffrn_measured_fraction_theta_max 0.997
_diffrn_measurement_device_type 'Oxford Diffraction Xcalibur Eos Gemini'
_diffrn_measurement_method '\f and \w'
_diffrn_radiation_monochromator graphite
_diffrn_radiation_source 'Enhance (Mo) X-ray Source'
_diffrn_radiation_type MoK\a
_diffrn_radiation_wavelength 0.71073
_diffrn_reflns_av_R_equivalents 0.0155
_diffrn_reflns_av_sigmaI/netI 0.0227
_diffrn_reflns_limit_h_max 8
_diffrn_reflns_limit_h_min -9
_diffrn_reflns_limit_k_max 11
_diffrn_reflns_limit_k_min -11
_diffrn_reflns_limit_l_max 15
_diffrn_reflns_limit_l_min -16
_diffrn_reflns_number 6346
_diffrn_reflns_theta_full 25.00
_diffrn_reflns_theta_max 29.13
_diffrn_reflns_theta_min 3.07
_exptl_absorpt_coefficient_mu 0.129
_exptl_absorpt_correction_T_max 1.00000
_exptl_absorpt_correction_T_min 0.96706
_exptl_absorpt_correction_type multi-scan
_exptl_absorpt_process_details
;
(CrysAlis RED; Oxford Diffraction, 2007)
;
_exptl_crystal_colour orange-red
_exptl_crystal_density_diffrn 1.572
_exptl_crystal_density_method 'not measured'
_exptl_crystal_description block
_exptl_crystal_F_000 312
_exptl_crystal_size_max 0.20
_exptl_crystal_size_mid 0.18
_exptl_crystal_size_min 0.15
_refine_diff_density_max 0.306
_refine_diff_density_min -0.171
_refine_ls_extinction_method none
_refine_ls_goodness_of_fit_ref 1.093
_refine_ls_hydrogen_treatment constr
_refine_ls_matrix_type full
_refine_ls_number_parameters 199
_refine_ls_number_reflns 3466
_refine_ls_number_restraints 0
_refine_ls_restrained_S_all 1.093
_refine_ls_R_factor_all 0.0570
_refine_ls_R_factor_gt 0.0454
_refine_ls_shift/su_max 0.000
_refine_ls_shift/su_mean 0.000
_refine_ls_structure_factor_coef Fsqd
_refine_ls_weighting_details 'calc w=1/[\s^2^(Fo^2^)+(0.0733P)^2^+0.0845P] where P=(Fo^2^+2Fc^2^)/3'
_refine_ls_weighting_scheme calc
_refine_ls_wR_factor_gt 0.1326
_refine_ls_wR_factor_ref 0.1425
_reflns_number_gt 2802
_reflns_number_total 3466
_reflns_threshold_expression I>2\s(I)
_cod_data_source_file ng5151.cif
_cod_data_source_block I
_cod_original_cell_volume 642.86(11)
_cod_database_code 2230094
_cod_database_fobs_code 2230094

loop_
_symmetry_equiv_pos_as_xyz
'x, y, z'
'-x, -y, -z'

loop_
_atom_site_type_symbol
_atom_site_label
_atom_site_fract_x
_atom_site_fract_y
_atom_site_fract_z
_atom_site_U_iso_or_equiv
_atom_site_adp_type
_atom_site_calc_flag
_atom_site_refinement_flags
_atom_site_occupancy
_atom_site_disorder_assembly
_atom_site_disorder_group
F F1 1.25967(13) 0.08268(12) 0.46347(7) 0.0542(3) Uani d . 1 . .
O O1 0.33061(16) 0.49706(16) 0.46244(9) 0.0576(3) Uani d . 1 . .
O O2 0.04251(15) 0.62057(14) 0.41195(9) 0.0539(3) Uani d . 1 . .
O O3 0.0526(2) 0.21724(19) -0.01824(12) 0.0791(4) Uani d . 1 . .
O O4 -0.15820(15) 0.42413(15) 0.08977(10) 0.0561(3) Uani d . 1 . .
N N1 0.79790(15) 0.14775(14) 0.28682(9) 0.0377(2) Uani d . 1 . .
N N2 0.61603(16) 0.26801(15) 0.32453(9) 0.0391(3) Uani d . 1 . .
H H2A 0.5959 0.3291 0.3884 0.047 Uiso calc R 1 . .
N N3 0.00969(19) 0.32023(16) 0.06233(11) 0.0443(3) Uani d . 1 . .
N N4 0.20937(16) 0.51447(14) 0.39505(10) 0.0393(3) Uani d . 1 . .
C C1 1.2885(2) -0.02327(17) 0.37123(11) 0.0381(3) Uani d . 1 . .
C C2 1.4763(2) -0.1424(2) 0.33969(14) 0.0499(3) Uani d . 1 . .
H H2B 1.5823 -0.1511 0.3819 0.060 Uiso calc R 1 . .
C C3 1.5057(2) -0.2487(2) 0.24485(15) 0.0534(4) Uani d . 1 . .
H H3A 1.6336 -0.3321 0.2214 0.064 Uiso calc R 1 . .
C C4 1.3510(2) -0.23481(18) 0.18385(13) 0.0482(3) Uani d . 1 . .
H H4A 1.3727 -0.3086 0.1187 0.058 Uiso calc R 1 . .
C C5 1.1651(2) -0.11396(17) 0.21735(11) 0.0404(3) Uani d . 1 . .
H H5A 1.0595 -0.1052 0.1747 0.049 Uiso calc R 1 . .
C C6 1.12930(18) -0.00419(15) 0.31287(10) 0.0332(3) Uani d . 1 . .
C C7 0.93392(18) 0.12582(16) 0.34949(11) 0.0358(3) Uani d . 1 . .
H H7A 0.9091 0.1924 0.4185 0.043 Uiso calc R 1 . .
C C8 0.46749(17) 0.29040(15) 0.26058(10) 0.0329(3) Uani d . 1 . .
C C9 0.26980(18) 0.40469(15) 0.29198(10) 0.0324(3) Uani d . 1 . .
C C10 0.12047(18) 0.41764(14) 0.22616(10) 0.0336(3) Uani d . 1 . .
H H10A -0.0115 0.4954 0.2487 0.040 Uiso calc R 1 . .
C C11 0.16630(19) 0.31661(15) 0.12820(11) 0.0345(3) Uani d . 1 . .
C C12 0.3609(2) 0.20726(17) 0.09136(11) 0.0396(3) Uani d . 1 . .
H H12A 0.3909 0.1412 0.0216 0.048 Uiso calc R 1 . .
C C13 0.50799(19) 0.19515(17) 0.15534(11) 0.0390(3) Uani d . 1 . .
H H13A 0.6408 0.1213 0.1290 0.047 Uiso calc R 1 . .

loop_
_atom_site_aniso_label
_atom_site_aniso_U_11
_atom_site_aniso_U_22
_atom_site_aniso_U_33
_atom_site_aniso_U_12
_atom_site_aniso_U_13
_atom_site_aniso_U_23
F1 0.0485(5) 0.0679(6) 0.0446(5) -0.0099(4) -0.0184(4) -0.0156(4)
O1 0.0428(6) 0.0767(7) 0.0512(6) -0.0123(5) -0.0111(5) -0.0292(5)
O2 0.0424(6) 0.0553(6) 0.0517(6) 0.0007(5) -0.0030(4) -0.0189(5)
O3 0.0686(8) 0.0871(9) 0.0790(9) -0.0060(7) -0.0370(7) -0.0388(7)
O4 0.0380(5) 0.0613(7) 0.0664(7) -0.0057(5) -0.0209(5) -0.0032(5)
N1 0.0290(5) 0.0430(6) 0.0384(6) -0.0080(4) -0.0046(4) -0.0036(4)
N2 0.0292(5) 0.0480(6) 0.0373(5) -0.0077(4) -0.0053(4) -0.0108(4)
N3 0.0440(6) 0.0463(6) 0.0455(6) -0.0131(5) -0.0174(5) -0.0022(5)
N4 0.0348(5) 0.0427(6) 0.0392(6) -0.0121(4) -0.0013(4) -0.0110(4)
C1 0.0385(6) 0.0426(6) 0.0338(6) -0.0116(5) -0.0102(5) -0.0005(5)
C2 0.0391(7) 0.0540(8) 0.0529(8) -0.0048(6) -0.0174(6) 0.0011(6)
C3 0.0407(7) 0.0461(7) 0.0613(9) 0.0020(6) -0.0060(6) -0.0041(7)
C4 0.0529(8) 0.0415(7) 0.0455(8) -0.0103(6) -0.0031(6) -0.0091(6)
C5 0.0408(7) 0.0430(7) 0.0393(7) -0.0136(5) -0.0107(5) -0.0040(5)
C6 0.0317(6) 0.0357(6) 0.0329(6) -0.0113(5) -0.0061(4) 0.0007(4)
C7 0.0333(6) 0.0418(6) 0.0331(6) -0.0129(5) -0.0054(5) -0.0042(5)
C8 0.0286(5) 0.0363(6) 0.0339(6) -0.0108(5) -0.0044(4) -0.0034(4)
C9 0.0313(6) 0.0335(5) 0.0318(6) -0.0103(4) -0.0027(4) -0.0058(4)
C10 0.0298(6) 0.0313(5) 0.0382(6) -0.0076(4) -0.0056(4) -0.0021(4)
C11 0.0354(6) 0.0335(6) 0.0363(6) -0.0104(5) -0.0115(5) -0.0006(5)
C12 0.0394(7) 0.0403(6) 0.0361(6) -0.0071(5) -0.0077(5) -0.0092(5)
C13 0.0316(6) 0.0416(6) 0.0385(6) -0.0044(5) -0.0045(5) -0.0090(5)

loop_
_atom_type_symbol
_atom_type_description
_atom_type_scat_dispersion_real
_atom_type_scat_dispersion_imag
_atom_type_scat_source
C C 0.0033 0.0016 'International Tables Vol C Tables 4.2.6.8 and 6.1.1.4'
H H 0.0000 0.0000 'International Tables Vol C Tables 4.2.6.8 and 6.1.1.4'
N N 0.0061 0.0033 'International Tables Vol C Tables 4.2.6.8 and 6.1.1.4'
O O 0.0106 0.0060 'International Tables Vol C Tables 4.2.6.8 and 6.1.1.4'
F F 0.0171 0.0103 'International Tables Vol C Tables 4.2.6.8 and 6.1.1.4'

loop_
_geom_angle_atom_site_label_1
_geom_angle_atom_site_label_2
_geom_angle_atom_site_label_3
_geom_angle_site_symmetry_1
_geom_angle_site_symmetry_3
_geom_angle
_geom_angle_publ_flag
C7 N1 N2 . . 117.04(11) ?
C8 N2 N1 . . 117.99(10) ?
C8 N2 H2A . . 121.0 ?
N1 N2 H2A . . 121.0 ?
O3 N3 O4 . . 123.15(12) ?
O3 N3 C11 . . 117.69(12) ?
O4 N3 C11 . . 119.16(11) ?
O2 N4 O1 . . 122.32(11) ?
O2 N4 C9 . . 119.24(11) ?
O1 N4 C9 . . 118.44(11) ?
F1 C1 C2 . . 118.20(12) ?
F1 C1 C6 . . 118.24(11) ?
C2 C1 C6 . . 123.55(12) ?
C1 C2 C3 . . 118.00(13) ?
C1 C2 H2B . . 121.0 ?
C3 C2 H2B . . 121.0 ?
C4 C3 C2 . . 120.60(14) ?
C4 C3 H3A . . 119.7 ?
C2 C3 H3A . . 119.7 ?
C5 C4 C3 . . 120.00(13) ?
C5 C4 H4A . . 120.0 ?
C3 C4 H4A . . 120.0 ?
C4 C5 C6 . . 121.14(12) ?
C4 C5 H5A . . 119.4 ?
C6 C5 H5A . . 119.4 ?
C1 C6 C5 . . 116.70(11) ?
C1 C6 C7 . . 121.17(11) ?
C5 C6 C7 . . 122.12(11) ?
N1 C7 C6 . . 118.51(11) ?
N1 C7 H7A . . 120.7 ?
C6 C7 H7A . . 120.7 ?
N2 C8 C9 . . 123.98(11) ?
N2 C8 C13 . . 119.48(11) ?
C9 C8 C13 . . 116.55(11) ?
C10 C9 C8 . . 121.82(10) ?
C10 C9 N4 . . 115.72(11) ?
C8 C9 N4 . . 122.45(11) ?
C11 C10 C9 . . 118.91(11) ?
C11 C10 H10A . . 120.5 ?
C9 C10 H10A . . 120.5 ?
C10 C11 C12 . . 121.27(11) ?
C10 C11 N3 . . 119.78(11) ?
C12 C11 N3 . . 118.93(11) ?
C13 C12 C11 . . 119.89(11) ?
C13 C12 H12A . . 120.1 ?
C11 C12 H12A . . 120.1 ?
C12 C13 C8 . . 121.44(11) ?
C12 C13 H13A . . 119.3 ?
C8 C13 H13A . . 119.3 ?

loop_
_geom_bond_atom_site_label_1
_geom_bond_atom_site_label_2
_geom_bond_site_symmetry_2
_geom_bond_distance
_geom_bond_publ_flag
F1 C1 . 1.3555(15) ?
O1 N4 . 1.2343(15) ?
O2 N4 . 1.2161(15) ?
O3 N3 . 1.2204(16) ?
O4 N3 . 1.2225(15) ?
N1 C7 . 1.2724(16) ?
N1 N2 . 1.3653(15) ?
N2 C8 . 1.3548(16) ?
N2 H2A . 0.8800 ?
N3 C11 . 1.4463(16) ?
N4 C9 . 1.4500(15) ?
C1 C2 . 1.3783(19) ?
C1 C6 . 1.3800(17) ?
C2 C3 . 1.381(2) ?
C2 H2B . 0.9500 ?
C3 C4 . 1.379(2) ?
C3 H3A . 0.9500 ?
C4 C5 . 1.3785(19) ?
C4 H4A . 0.9500 ?
C5 C6 . 1.3967(17) ?
C5 H5A . 0.9500 ?
C6 C7 . 1.4618(17) ?
C7 H7A . 0.9500 ?
C8 C9 . 1.4131(17) ?
C8 C13 . 1.4181(16) ?
C9 C10 . 1.3863(16) ?
C10 C11 . 1.3685(17) ?
C10 H10A . 0.9500 ?
C11 C12 . 1.3916(18) ?
C12 C13 . 1.3597(18) ?
C12 H12A . 0.9500 ?
C13 H13A . 0.9500 ?

loop_
_geom_hbond_atom_site_label_D
_geom_hbond_atom_site_label_H
_geom_hbond_atom_site_label_A
_geom_hbond_site_symmetry_A
_geom_hbond_distance_DH
_geom_hbond_distance_HA
_geom_hbond_distance_DA
_geom_hbond_angle_DHA
N2 H2A O1 . 0.88 2.02 2.6317(15) 125.7
N2 H2A O1 2_666 0.88 2.51 3.3424(15) 158.3
C2 H2B F1 2_856 0.95 2.45 3.3386(17) 156.4
C3 H3A O4 1_745 0.95 2.48 3.3177(19) 147.7
C5 H5A O3 2_655 0.95 2.43 3.2694(17) 147.6

loop_
_geom_torsion_atom_site_label_1
_geom_torsion_atom_site_label_2
_geom_torsion_atom_site_label_3
_geom_torsion_atom_site_label_4
_geom_torsion_site_symmetry_1
_geom_torsion_site_symmetry_2
_geom_torsion_site_symmetry_3
_geom_torsion_site_symmetry_4
_geom_torsion
_geom_torsion_publ_flag
C7 N1 N2 C8 . . . . -178.38(11) ?
F1 C1 C2 C3 . . . . -179.24(13) ?
C6 C1 C2 C3 . . . . -0.3(2) ?
C1 C2 C3 C4 . . . . 0.2(2) ?
C2 C3 C4 C5 . . . . 0.0(2) ?
C3 C4 C5 C6 . . . . -0.1(2) ?
F1 C1 C6 C5 . . . . 179.17(11) ?
C2 C1 C6 C5 . . . . 0.3(2) ?
F1 C1 C6 C7 . . . . -0.39(18) ?
C2 C1 C6 C7 . . . . -179.28(13) ?
C4 C5 C6 C1 . . . . 0.0(2) ?
C4 C5 C6 C7 . . . . 179.51(12) ?
N2 N1 C7 C6 . . . . 178.86(10) ?
C1 C6 C7 N1 . . . . 173.99(12) ?
C5 C6 C7 N1 . . . . -5.54(19) ?
N1 N2 C8 C9 . . . . 177.09(11) ?
N1 N2 C8 C13 . . . . -2.85(18) ?
N2 C8 C9 C10 . . . . -177.12(11) ?
C13 C8 C9 C10 . . . . 2.82(18) ?
N2 C8 C9 N4 . . . . 2.32(19) ?
C13 C8 C9 N4 . . . . -177.74(11) ?
O2 N4 C9 C10 . . . . -6.98(17) ?
O1 N4 C9 C10 . . . . 173.40(12) ?
O2 N4 C9 C8 . . . . 173.56(12) ?
O1 N4 C9 C8 . . . . -6.07(19) ?
C8 C9 C10 C11 . . . . 0.07(18) ?
N4 C9 C10 C11 . . . . -179.40(11) ?
C9 C10 C11 C12 . . . . -2.71(19) ?
C9 C10 C11 N3 . . . . 176.08(11) ?
O3 N3 C11 C10 . . . . -173.46(14) ?
O4 N3 C11 C10 . . . . 6.06(19) ?
O3 N3 C11 C12 . . . . 5.4(2) ?
O4 N3 C11 C12 . . . . -175.12(12) ?
C10 C11 C12 C13 . . . . 2.3(2) ?
N3 C11 C12 C13 . . . . -176.51(12) ?
C11 C12 C13 C8 . . . . 0.8(2) ?
N2 C8 C13 C12 . . . . 176.68(12) ?
C9 C8 C13 C12 . . . . -3.3(2) ?

loop_
_cod_related_entry_id
_cod_related_entry_database
_cod_related_entry_code
1 ChemSpider 7858927
